data_7226410
loop_
_publ_author_name
'Phukan, Nithi'
'Baruah, Jubaraj B.'

_publ_section_title
;
 Conformational adjustments over synthons of urea and thiourea based
 assemblies
;
_journal_issue 40
_journal_name_full CrystEngComm
_journal_page_first 7753
_journal_paper_doi 10.1039/C6CE01326K
_journal_volume 18
_journal_year 2016
_chemical_formula_sum 'C15 H13 N3 O S'
_chemical_formula_weight 283.34
_chemical_name_systematic
; 
 ? 
;
_space_group_IT_number 2
_symmetry_cell_setting triclinic
_symmetry_space_group_name_Hall '-P 1'
_symmetry_space_group_name_H-M 'P -1'
_atom_sites_solution_hydrogens geom
_atom_sites_solution_primary direct
_atom_sites_solution_secondary difmap
_audit_creation_method SHELXL-97
_audit_update_record
;
2016-02-12 deposited with the CCDC.
2016-08-31 downloaded from the CCDC.
;
_cell_angle_alpha 100.825(13)
_cell_angle_beta 94.448(13)
_cell_angle_gamma 105.221(12)
_cell_formula_units_Z 2
_cell_length_a 8.079(5)
_cell_length_b 9.344(6)
_cell_length_c 9.702(6)
_cell_measurement_reflns_used 1527
_cell_measurement_temperature 296(2)
_cell_measurement_theta_max 25.48
_cell_measurement_theta_min 3.18
_cell_volume 687.9(7)
_computing_structure_refinement 'SHELXL-97 (Sheldrick, 1997)'
_computing_structure_solution 'SHELXS-97 (Sheldrick, 1990)'
_diffrn_ambient_temperature 296(2)
_diffrn_measured_fraction_theta_full 0.984
_diffrn_measured_fraction_theta_max 0.984
_diffrn_measurement_device_type 'CCD area detector'
_diffrn_measurement_method 'phi and omega scans'
_diffrn_radiation_monochromator graphite
_diffrn_radiation_source 'fine-focus sealed tube'
_diffrn_radiation_type MoK\a
_diffrn_radiation_wavelength 0.71073
_diffrn_reflns_av_R_equivalents 0.0611
_diffrn_reflns_av_sigmaI/netI 0.0598
_diffrn_reflns_limit_h_max 9
_diffrn_reflns_limit_h_min -9
_diffrn_reflns_limit_k_max 11
_diffrn_reflns_limit_k_min -11
_diffrn_reflns_limit_l_max 11
_diffrn_reflns_limit_l_min -11
_diffrn_reflns_number 5716
_diffrn_reflns_theta_full 25.25
_diffrn_reflns_theta_max 25.25
_diffrn_reflns_theta_min 2.16
_exptl_absorpt_coefficient_mu 0.234
_exptl_absorpt_correction_T_max 0.972
_exptl_absorpt_correction_T_min 0.935
_exptl_absorpt_correction_type multi-scan
_exptl_absorpt_process_details multi-scan
_exptl_crystal_colour red
_exptl_crystal_density_diffrn 1.368
_exptl_crystal_density_method 'not measured'
_exptl_crystal_description block
_exptl_crystal_F_000 296
_exptl_crystal_size_max 0.32
_exptl_crystal_size_mid 0.24
_exptl_crystal_size_min 0.12
_refine_diff_density_max 0.175
_refine_diff_density_min -0.197
_refine_diff_density_rms 0.037
_refine_ls_extinction_method none
_refine_ls_goodness_of_fit_ref 1.078
_refine_ls_hydrogen_treatment mixed
_refine_ls_matrix_type full
_refine_ls_number_parameters 190
_refine_ls_number_reflns 2461
_refine_ls_number_restraints 0
_refine_ls_restrained_S_all 1.078
_refine_ls_R_factor_all 0.0621
_refine_ls_R_factor_gt 0.0394
_refine_ls_shift/su_max 0.000
_refine_ls_shift/su_mean 0.000
_refine_ls_structure_factor_coef Fsqd
_refine_ls_weighting_details 'calc w=1/[\s^2^(Fo^2^)+(0.0000P)^2^+0.1002P] where P=(Fo^2^+2Fc^2^)/3'
_refine_ls_weighting_scheme calc
_refine_ls_wR_factor_gt 0.0751
_refine_ls_wR_factor_ref 0.0793
_reflns_number_gt 1552
_reflns_number_total 2461
_reflns_threshold_expression >2sigma(I)
_cod_data_source_file c6ce01326k2.cif
_cod_data_source_block 1
_cod_depositor_comments
;
The following automatic conversions were performed:

'_symmetry_cell_setting' value 'Triclinic' changed to 'triclinic'
according to
/usr/data/users/saulius/crontab/automatic-downloads/rss-feeds/RSC/lib/dictionaries/cif_core.dic
dictionary named 'cif_core.dic' version 2.4.2 from 2011-04-26.

Automatic conversion script
Id: cif_fix_values 4268 2015-11-12 08:31:59Z antanas 

 Adding full bibliography for 7226405--7226416.cif.
;
_cod_original_sg_symbol_H-M P-1
_cod_database_code 7226410

loop_
_symmetry_equiv_pos_as_xyz
'x, y, z'
'-x, -y, -z'

loop_
_atom_site_label
_atom_site_type_symbol
_atom_site_fract_x
_atom_site_fract_y
_atom_site_fract_z
_atom_site_U_iso_or_equiv
_atom_site_adp_type
_atom_site_occupancy
_atom_site_symmetry_multiplicity
_atom_site_calc_flag
_atom_site_refinement_flags
S1 S 0.51971(8) 0.65862(8) 0.40212(6) 0.0613(2) Uani 1 1 d .
O1 O 0.3503(2) 0.54776(19) -0.11089(16) 0.0627(5) Uani 1 1 d .
N1 N 0.2942(3) 0.7699(2) 0.2948(2) 0.0590(6) Uani 1 1 d .
N2 N 0.3988(3) 0.6074(2) 0.1272(2) 0.0542(6) Uani 1 1 d .
N3 N 0.2047(3) 0.6999(2) 0.0061(2) 0.0525(5) Uani 1 1 d .
C1 C 0.4904(3) 0.8162(3) 0.6728(2) 0.0805(9) Uani 1 1 d .
H1A H 0.4400 0.8928 0.7163 0.121 Uiso 1 1 calc R
H1B H 0.6143 0.8541 0.6915 0.121 Uiso 1 1 calc R
H1C H 0.4526 0.7272 0.7109 0.121 Uiso 1 1 calc R
C2 C 0.4348(3) 0.7766(3) 0.5161(2) 0.0578(7) Uani 1 1 d .
C3 C 0.3213(3) 0.8224(3) 0.4397(3) 0.0661(8) Uani 1 1 d .
H3 H 0.2624 0.8878 0.4832 0.079 Uiso 1 1 calc R
C4 C 0.3921(3) 0.6826(3) 0.2619(2) 0.0487(6) Uani 1 1 d .
C5 C 0.3178(3) 0.6147(3) -0.0005(2) 0.0489(6) Uani 1 1 d .
C6 C 0.1168(3) 0.7223(3) -0.1172(2) 0.0469(6) Uani 1 1 d .
C7 C 0.0226(3) 0.6038(3) -0.2192(3) 0.0589(7) Uani 1 1 d .
H7 H 0.0143 0.5055 -0.2085 0.071 Uiso 1 1 calc R
C8 C -0.0634(3) 0.6261(3) -0.3416(3) 0.0692(8) Uani 1 1 d .
H8 H -0.1261 0.5431 -0.4120 0.083 Uiso 1 1 calc R
C9 C -0.0543(3) 0.7696(4) -0.3563(3) 0.0656(8) Uani 1 1 d .
H9 H -0.1122 0.7840 -0.4369 0.079 Uiso 1 1 calc R
C10 C 0.0406(3) 0.8959(3) -0.2524(2) 0.0518(6) Uani 1 1 d .
C15 C 0.1301(3) 0.8737(3) -0.1294(2) 0.0446(6) Uani 1 1 d .
C14 C 0.2288(3) 1.0011(3) -0.0281(3) 0.0553(7) Uani 1 1 d .
H14 H 0.2904 0.9881 0.0514 0.066 Uiso 1 1 calc R
C13 C 0.2358(4) 1.1447(3) -0.0448(3) 0.0725(8) Uani 1 1 d .
H13 H 0.3000 1.2285 0.0240 0.087 Uiso 1 1 calc R
C12 C 0.1467(4) 1.1652(4) -0.1650(4) 0.0784(9) Uani 1 1 d .
H12 H 0.1528 1.2632 -0.1758 0.094 Uiso 1 1 calc R
C11 C 0.0526(3) 1.0465(4) -0.2649(3) 0.0698(8) Uani 1 1 d .
H11 H -0.0060 1.0633 -0.3440 0.084 Uiso 1 1 calc R
H3A H 0.197(3) 0.750(2) 0.089(2) 0.044(7) Uiso 1 1 d .
H2 H 0.466(3) 0.561(3) 0.115(2) 0.057(8) Uiso 1 1 d .

loop_
_atom_site_aniso_label
_atom_site_aniso_U_11
_atom_site_aniso_U_22
_atom_site_aniso_U_33
_atom_site_aniso_U_23
_atom_site_aniso_U_13
_atom_site_aniso_U_12
S1 0.0648(4) 0.0803(5) 0.0478(4) 0.0188(4) 0.0005(3) 0.0348(4)
O1 0.0802(12) 0.0738(13) 0.0451(11) 0.0065(9) 0.0002(9) 0.0473(11)
N1 0.0664(13) 0.0712(15) 0.0481(13) 0.0098(11) 0.0035(10) 0.0379(13)
N2 0.0647(14) 0.0633(15) 0.0460(13) 0.0118(11) 0.0002(10) 0.0398(13)
N3 0.0654(13) 0.0608(14) 0.0406(13) 0.0102(11) 0.0013(10) 0.0363(12)
C1 0.083(2) 0.118(3) 0.0446(16) 0.0149(16) 0.0079(14) 0.0375(19)
C2 0.0557(15) 0.0742(19) 0.0452(15) 0.0144(14) 0.0075(12) 0.0199(15)
C3 0.0715(18) 0.082(2) 0.0531(17) 0.0096(15) 0.0107(13) 0.0397(17)
C4 0.0507(14) 0.0558(16) 0.0412(14) 0.0153(12) 0.0017(11) 0.0158(14)
C5 0.0527(14) 0.0505(16) 0.0463(16) 0.0126(13) 0.0000(12) 0.0200(14)
C6 0.0438(13) 0.0572(16) 0.0442(14) 0.0129(13) 0.0013(11) 0.0219(13)
C7 0.0568(15) 0.0545(17) 0.0638(17) 0.0111(15) -0.0039(13) 0.0178(15)
C8 0.0569(16) 0.082(2) 0.0579(18) 0.0037(16) -0.0100(13) 0.0133(17)
C9 0.0516(16) 0.095(2) 0.0531(17) 0.0232(17) -0.0047(13) 0.0245(17)
C10 0.0446(14) 0.0698(18) 0.0506(15) 0.0239(14) 0.0081(12) 0.0244(14)
C15 0.0406(12) 0.0560(16) 0.0432(14) 0.0130(13) 0.0070(10) 0.0219(13)
C14 0.0568(15) 0.0606(18) 0.0518(16) 0.0103(14) 0.0032(12) 0.0246(15)
C13 0.076(2) 0.062(2) 0.080(2) 0.0130(17) 0.0152(16) 0.0215(17)
C12 0.087(2) 0.064(2) 0.103(3) 0.0401(19) 0.0282(19) 0.0337(19)
C11 0.0702(19) 0.087(2) 0.073(2) 0.0446(18) 0.0155(15) 0.0366(19)

loop_
_atom_type_symbol
_atom_type_description
_atom_type_scat_dispersion_real
_atom_type_scat_dispersion_imag
_atom_type_scat_source
C C 0.0033 0.0016 'International Tables Vol C Tables 4.2.6.8 and 6.1.1.4'
H H 0.0000 0.0000 'International Tables Vol C Tables 4.2.6.8 and 6.1.1.4'
N N 0.0061 0.0033 'International Tables Vol C Tables 4.2.6.8 and 6.1.1.4'
O O 0.0106 0.0060 'International Tables Vol C Tables 4.2.6.8 and 6.1.1.4'
S S 0.1246 0.1234 'International Tables Vol C Tables 4.2.6.8 and 6.1.1.4'

loop_
_geom_angle_atom_site_label_1
_geom_angle_atom_site_label_2
_geom_angle_atom_site_label_3
_geom_angle
C2 S1 C4 89.23(12)
C4 N1 C3 108.51(19)
C4 N2 C5 129.6(2)
C4 N2 H2 119.2(17)
C5 N2 H2 110.6(17)
C5 N3 C6 122.3(2)
C5 N3 H3A 117.1(14)
C6 N3 H3A 120.2(14)
C2 C1 H1A 109.5
C2 C1 H1B 109.5
H1A C1 H1B 109.5
C2 C1 H1C 109.5
H1A C1 H1C 109.5
H1B C1 H1C 109.5
C3 C2 C1 129.6(2)
C3 C2 S1 108.43(19)
C1 C2 S1 122.01(19)
C2 C3 N1 118.1(2)
C2 C3 H3 120.9
N1 C3 H3 120.9
N1 C4 N2 125.4(2)
N1 C4 S1 115.68(18)
N2 C4 S1 118.93(18)
O1 C5 N3 123.8(2)
O1 C5 N2 120.0(2)
N3 C5 N2 116.2(2)
C7 C6 C15 120.8(2)
C7 C6 N3 121.3(2)
C15 C6 N3 117.9(2)
C6 C7 C8 121.3(3)
C6 C7 H7 119.4
C8 C7 H7 119.4
C9 C8 C7 119.5(3)
C9 C8 H8 120.3
C7 C8 H8 120.3
C8 C9 C10 121.2(2)
C8 C9 H9 119.4
C10 C9 H9 119.4
C9 C10 C11 122.5(2)
C9 C10 C15 119.4(2)
C11 C10 C15 118.2(2)
C14 C15 C6 123.3(2)
C14 C15 C10 118.9(2)
C6 C15 C10 117.9(2)
C13 C14 C15 120.7(2)
C13 C14 H14 119.6
C15 C14 H14 119.6
C14 C13 C12 120.0(3)
C14 C13 H13 120.0
C12 C13 H13 120.0
C11 C12 C13 121.1(3)
C11 C12 H12 119.4
C13 C12 H12 119.4
C12 C11 C10 121.1(3)
C12 C11 H11 119.5
C10 C11 H11 119.5

loop_
_geom_bond_atom_site_label_1
_geom_bond_atom_site_label_2
_geom_bond_distance
S1 C2 1.722(3)
S1 C4 1.727(2)
O1 C5 1.219(3)
N1 C4 1.294(3)
N1 C3 1.380(3)
N2 C4 1.374(3)
N2 C5 1.378(3)
N2 H2 0.78(2)
N3 C5 1.358(3)
N3 C6 1.421(3)
N3 H3A 0.865(19)
C1 C2 1.499(3)
C1 H1A 0.9600
C1 H1B 0.9600
C1 H1C 0.9600
C2 C3 1.338(3)
C3 H3 0.9300
C6 C7 1.346(3)
C6 C15 1.419(3)
C7 C8 1.406(3)
C7 H7 0.9300
C8 C9 1.358(4)
C8 H8 0.9300
C9 C10 1.398(3)
C9 H9 0.9300
C10 C11 1.414(3)
C10 C15 1.425(3)
C15 C14 1.399(3)
C14 C13 1.368(3)
C14 H14 0.9300
C13 C12 1.393(4)
C13 H13 0.9300
C12 C11 1.337(4)
C12 H12 0.9300
C11 H11 0.9300

loop_
_geom_torsion_atom_site_label_1
_geom_torsion_atom_site_label_2
_geom_torsion_atom_site_label_3
_geom_torsion_atom_site_label_4
_geom_torsion
C4 S1 C2 C3 -0.2(2)
C4 S1 C2 C1 -179.2(2)
C1 C2 C3 N1 179.3(3)
S1 C2 C3 N1 0.4(3)
C4 N1 C3 C2 -0.4(3)
C3 N1 C4 N2 179.0(2)
C3 N1 C4 S1 0.3(3)
C5 N2 C4 N1 5.3(4)
C5 N2 C4 S1 -176.0(2)
C2 S1 C4 N1 -0.1(2)
C2 S1 C4 N2 -178.9(2)
C6 N3 C5 O1 -1.9(4)
C6 N3 C5 N2 177.6(2)
C4 N2 C5 O1 174.3(2)
C4 N2 C5 N3 -5.2(4)
C5 N3 C6 C7 54.4(3)
C5 N3 C6 C15 -126.0(2)
C15 C6 C7 C8 0.9(4)
N3 C6 C7 C8 -179.6(2)
C6 C7 C8 C9 -1.3(4)
C7 C8 C9 C10 0.6(4)
C8 C9 C10 C11 179.9(2)
C8 C9 C10 C15 0.4(4)
C7 C6 C15 C14 -178.7(2)
N3 C6 C15 C14 1.7(3)
C7 C6 C15 C10 0.1(3)
N3 C6 C15 C10 -179.4(2)
C9 C10 C15 C14 178.1(2)
C11 C10 C15 C14 -1.4(3)
C9 C10 C15 C6 -0.8(3)
C11 C10 C15 C6 179.7(2)
C6 C15 C14 C13 -179.4(2)
C10 C15 C14 C13 1.7(3)
C15 C14 C13 C12 -1.2(4)
C14 C13 C12 C11 0.5(4)
C13 C12 C11 C10 -0.2(4)
C9 C10 C11 C12 -178.8(3)
C15 C10 C11 C12 0.7(4)
